data_4130490
loop_
_publ_author_name
'Chen, Guo-Qiang'
'Kehr, Gerald'
'M\"uck-Lichtenfeld, Christian'
'Daniliuc, Constantin G.'
'Erker, Gerhard'

_publ_section_title
;
 Phospha-Claisen Type Reactions at Frustrated Lewis Pair Frameworks.
;
_journal_issue 27
_journal_name_full 'Journal of the American Chemical Society'
_journal_page_first 8554
_journal_page_last 8559
_journal_paper_doi 10.1021/jacs.6b04046
_journal_volume 138
_journal_year 2016
_chemical_formula_sum 'C35 H26 B F10 O P'
_chemical_formula_weight 694.34
_space_group_IT_number 2
_space_group_name_Hall '-P 1'
_space_group_name_H-M_alt 'P -1'
_symmetry_cell_setting triclinic
_symmetry_space_group_name_H-M 'P -1'
_atom_sites_solution_hydrogens geom
_atom_sites_solution_primary direct
_atom_sites_solution_secondary difmap
_audit_creation_method SHELXL-97
_cell_angle_alpha 104.124(1)
_cell_angle_beta 101.199(1)
_cell_angle_gamma 111.497(1)
_cell_formula_units_Z 2
_cell_length_a 10.3933(2)
_cell_length_b 11.7676(2)
_cell_length_c 14.8634(4)
_cell_measurement_reflns_used 3900
_cell_measurement_temperature 223(2)
_cell_measurement_theta_max 28.28
_cell_measurement_theta_min 4.08
_cell_volume 1557.12(6)
_computing_cell_refinement 'Collect (Nonius B.V., 1998)'
_computing_data_collection 'Collect (Nonius B.V., 1998)'
_computing_data_reduction 'Denzo-SMN (Otwinowski & Minor, 1997)'
_computing_molecular_graphics 'XP (BrukerAXS, 2000)'
_computing_publication_material 'SHELXL-97 (Sheldrick, 1997)'
_computing_structure_refinement 'SHELXL-97 (Sheldrick, 1997)'
_computing_structure_solution 'SHELXS-97 (Sheldrick, 1990)'
_diffrn_ambient_temperature 223(2)
_diffrn_measured_fraction_theta_full 0.959
_diffrn_measured_fraction_theta_max 0.959
_diffrn_measurement_device_type 'Nonius KappaCCD APEXII'
_diffrn_measurement_method '\w and \f scans'
_diffrn_radiation_monochromator 'Montel mirror'
_diffrn_radiation_source 'rotating anode Nonius FR591'
_diffrn_radiation_type MoK\a
_diffrn_radiation_wavelength 0.71073
_diffrn_reflns_av_R_equivalents 0.057
_diffrn_reflns_av_sigmaI/netI 0.0332
_diffrn_reflns_limit_h_max 12
_diffrn_reflns_limit_h_min 0
_diffrn_reflns_limit_k_max 13
_diffrn_reflns_limit_k_min -13
_diffrn_reflns_limit_l_max 17
_diffrn_reflns_limit_l_min -17
_diffrn_reflns_number 14326
_diffrn_reflns_theta_full 25.00
_diffrn_reflns_theta_max 25.00
_diffrn_reflns_theta_min 4.11
_exptl_absorpt_coefficient_mu 0.178
_exptl_absorpt_correction_T_max 0.9912
_exptl_absorpt_correction_T_min 0.9454
_exptl_absorpt_correction_type multi-scan
_exptl_absorpt_process_details 'Denzo (Otwinowski, Borek, Majewski & Minor, 2003)'
_exptl_crystal_colour colourless
_exptl_crystal_density_diffrn 1.481
_exptl_crystal_density_method 'not measured'
_exptl_crystal_description plate
_exptl_crystal_F_000 708
_exptl_crystal_size_max 0.32
_exptl_crystal_size_mid 0.15
_exptl_crystal_size_min 0.05
_refine_diff_density_max 0.307
_refine_diff_density_min -0.261
_refine_diff_density_rms 0.047
_refine_ls_extinction_method none
_refine_ls_goodness_of_fit_ref 1.083
_refine_ls_hydrogen_treatment constr
_refine_ls_matrix_type full
_refine_ls_number_parameters 436
_refine_ls_number_reflns 5251
_refine_ls_number_restraints 0
_refine_ls_restrained_S_all 1.083
_refine_ls_R_factor_all 0.0701
_refine_ls_R_factor_gt 0.0579
_refine_ls_shift/su_max 0.000
_refine_ls_shift/su_mean 0.000
_refine_ls_structure_factor_coef Fsqd
_refine_ls_weighting_details 'calc w=1/[\s^2^(Fo^2^)+(0.0232P)^2^+2.1177P] where P=(Fo^2^+2Fc^2^)/3'
_refine_ls_weighting_scheme calc
_refine_ls_wR_factor_gt 0.1125
_refine_ls_wR_factor_ref 0.1217
_reflns_number_gt 4479
_reflns_number_total 5251
_reflns_threshold_expression >2sigma(I)
_cod_data_source_file ja6b04046_si_003.cif
_cod_data_source_block erk8095
_cod_original_sg_symbol_H-M P-1
_cod_database_code 4130490

loop_
_symmetry_equiv_pos_as_xyz
'x, y, z'
'-x, -y, -z'

loop_
_atom_site_label
_atom_site_type_symbol
_atom_site_fract_x
_atom_site_fract_y
_atom_site_fract_z
_atom_site_U_iso_or_equiv
_atom_site_adp_type
_atom_site_occupancy
_atom_site_symmetry_multiplicity
_atom_site_calc_flag
_atom_site_refinement_flags
P1 P 0.99087(8) 0.21819(7) 0.34294(5) 0.03254(18) Uani 1 1 d .
O1 O 0.95851(19) 0.49079(17) 0.18090(13) 0.0352(4) Uani 1 1 d .
C1 C 1.1780(3) 0.3353(3) 0.4031(2) 0.0433(7) Uani 1 1 d .
H1A H 1.1862 0.4241 0.4242 0.052 Uiso 1 1 calc R
H1B H 1.2213 0.3183 0.4600 0.052 Uiso 1 1 calc R
C2 C 1.2509(3) 0.3162(3) 0.3253(2) 0.0447(7) Uani 1 1 d .
C3 C 0.9329(3) 0.2685(2) 0.24083(18) 0.0305(6) Uani 1 1 d .
H3 H 0.8774 0.1904 0.1811 0.037 Uiso 1 1 calc R
C4 C 0.8349(3) 0.3361(2) 0.26176(19) 0.0306(6) Uani 1 1 d .
H4A H 0.8809 0.4038 0.3267 0.037 Uiso 1 1 calc R
H4B H 0.7407 0.2728 0.2600 0.037 Uiso 1 1 calc R
C5 C 1.3705(4) 0.2738(4) 0.3492(3) 0.0693(11) Uani 1 1 d .
H5A H 1.4127 0.2673 0.2964 0.104 Uiso 1 1 calc R
H5B H 1.3302 0.1897 0.3570 0.104 Uiso 1 1 calc R
H5C H 1.4454 0.3372 0.4094 0.104 Uiso 1 1 calc R
C6 C 1.2042(3) 0.5628(3) 0.1926(2) 0.0483(8) Uani 1 1 d .
H6A H 1.2905 0.5553 0.2234 0.072 Uiso 1 1 calc R
H6B H 1.2125 0.6485 0.2250 0.072 Uiso 1 1 calc R
H6C H 1.1948 0.5502 0.1242 0.072 Uiso 1 1 calc R
C7 C 1.0723(3) 0.4612(3) 0.20039(19) 0.0346(6) Uani 1 1 d .
C8 C 1.0700(3) 0.3586(3) 0.22545(19) 0.0327(6) Uani 1 1 d .
C9 C 1.1989(3) 0.3292(3) 0.2406(2) 0.0394(6) Uani 1 1 d .
C10 C 1.2544(4) 0.3033(3) 0.1547(2) 0.0534(8) Uani 1 1 d .
H10A H 1.2522 0.3650 0.1211 0.064 Uiso 1 1 calc R
H10B H 1.3559 0.3177 0.1786 0.064 Uiso 1 1 calc R
C11 C 1.1648(4) 0.1663(4) 0.0831(3) 0.0712(11) Uani 1 1 d .
H11A H 1.1715 0.1050 0.1150 0.107 Uiso 1 1 calc R
H11B H 1.2014 0.1548 0.0279 0.107 Uiso 1 1 calc R
H11C H 1.0639 0.1510 0.0604 0.107 Uiso 1 1 calc R
C21 C 0.8789(3) 0.2157(3) 0.42079(19) 0.0355(6) Uani 1 1 d .
C22 C 0.7456(3) 0.1084(3) 0.3948(2) 0.0492(8) Uani 1 1 d .
H22 H 0.7190 0.0347 0.3402 0.059 Uiso 1 1 calc R
C23 C 0.6523(4) 0.1101(4) 0.4492(3) 0.0675(10) Uani 1 1 d .
H23 H 0.5614 0.0382 0.4305 0.081 Uiso 1 1 calc R
C24 C 0.6918(4) 0.2167(4) 0.5307(3) 0.0649(10) Uani 1 1 d .
H24 H 0.6275 0.2178 0.5671 0.078 Uiso 1 1 calc R
C25 C 0.8251(4) 0.3214(3) 0.5588(2) 0.0562(9) Uani 1 1 d .
H25 H 0.8533 0.3925 0.6158 0.067 Uiso 1 1 calc R
C26 C 0.9182(4) 0.3227(3) 0.5037(2) 0.0442(7) Uani 1 1 d .
H26 H 1.0080 0.3958 0.5222 0.053 Uiso 1 1 calc R
C31 C 0.9893(3) 0.0608(3) 0.3081(2) 0.0369(6) Uani 1 1 d .
C32 C 1.0352(4) 0.0184(3) 0.3831(2) 0.0593(9) Uani 1 1 d .
H32 H 1.0606 0.0701 0.4487 0.071 Uiso 1 1 calc R
C33 C 1.0432(4) -0.0989(3) 0.3609(3) 0.0616(10) Uani 1 1 d .
H33 H 1.0744 -0.1268 0.4116 0.074 Uiso 1 1 calc R
C34 C 1.0065(4) -0.1750(3) 0.2663(3) 0.0526(8) Uani 1 1 d .
H34 H 1.0120 -0.2551 0.2517 0.063 Uiso 1 1 calc R
C35 C 0.9614(4) -0.1342(3) 0.1920(2) 0.0518(8) Uani 1 1 d .
H35 H 0.9366 -0.1866 0.1266 0.062 Uiso 1 1 calc R
C36 C 0.9523(3) -0.0170(3) 0.2126(2) 0.0418(7) Uani 1 1 d .
H36 H 0.9208 0.0098 0.1613 0.050 Uiso 1 1 calc R
C41 C 0.7210(3) 0.2829(3) 0.07002(19) 0.0339(6) Uani 1 1 d .
F42 F 0.9140(2) 0.3216(2) -0.00001(13) 0.0610(5) Uani 1 1 d .
C42 C 0.7740(3) 0.2538(3) -0.0070(2) 0.0442(7) Uani 1 1 d .
F43 F 0.7470(3) 0.1303(2) -0.16754(14) 0.0849(7) Uani 1 1 d .
C43 C 0.6899(4) 0.1557(3) -0.0953(2) 0.0540(8) Uani 1 1 d .
F44 F 0.4615(3) -0.0134(2) -0.19701(14) 0.0867(8) Uani 1 1 d .
C44 C 0.5460(4) 0.0826(3) -0.1109(2) 0.0557(9) Uani 1 1 d .
F45 F 0.3434(2) 0.03733(18) -0.05300(16) 0.0706(6) Uani 1 1 d .
C45 C 0.4869(3) 0.1072(3) -0.0388(2) 0.0492(8) Uani 1 1 d .
F46 F 0.51086(18) 0.22200(17) 0.11998(14) 0.0530(5) Uani 1 1 d .
C46 C 0.5753(3) 0.2045(3) 0.0499(2) 0.0399(7) Uani 1 1 d .
C51 C 0.7269(3) 0.4940(3) 0.19518(19) 0.0335(6) Uani 1 1 d .
F52 F 0.7278(2) 0.51723(19) 0.04106(13) 0.0575(5) Uani 1 1 d .
C52 C 0.6949(3) 0.5469(3) 0.1243(2) 0.0414(7) Uani 1 1 d .
F53 F 0.6083(2) 0.6815(2) 0.06251(15) 0.0668(6) Uani 1 1 d .
C53 C 0.6331(3) 0.6331(3) 0.1340(2) 0.0447(7) Uani 1 1 d .
F54 F 0.5482(2) 0.76165(19) 0.23160(16) 0.0674(6) Uani 1 1 d .
C54 C 0.6021(3) 0.6729(3) 0.2183(3) 0.0472(8) Uani 1 1 d .
F55 F 0.6001(2) 0.6618(2) 0.37379(15) 0.0702(6) Uani 1 1 d .
C55 C 0.6302(3) 0.6239(3) 0.2907(2) 0.0455(7) Uani 1 1 d .
F56 F 0.7124(2) 0.49179(18) 0.35253(12) 0.0519(5) Uani 1 1 d .
C56 C 0.6901(3) 0.5355(3) 0.2769(2) 0.0376(6) Uani 1 1 d .
B1 B 0.8119(3) 0.4002(3) 0.1784(2) 0.0310(6) Uani 1 1 d .

loop_
_atom_site_aniso_label
_atom_site_aniso_U_11
_atom_site_aniso_U_22
_atom_site_aniso_U_33
_atom_site_aniso_U_23
_atom_site_aniso_U_13
_atom_site_aniso_U_12
P1 0.0391(4) 0.0309(4) 0.0295(4) 0.0114(3) 0.0068(3) 0.0187(3)
O1 0.0349(10) 0.0343(10) 0.0421(11) 0.0194(8) 0.0122(8) 0.0172(8)
C1 0.0414(17) 0.0447(17) 0.0386(16) 0.0142(13) 0.0030(13) 0.0182(14)
C2 0.0364(16) 0.0474(18) 0.0532(18) 0.0172(15) 0.0105(14) 0.0231(14)
C3 0.0340(14) 0.0298(13) 0.0277(13) 0.0106(11) 0.0055(11) 0.0158(12)
C4 0.0304(13) 0.0299(13) 0.0333(14) 0.0119(11) 0.0093(11) 0.0146(11)
C5 0.052(2) 0.089(3) 0.086(3) 0.043(2) 0.018(2) 0.045(2)
C6 0.0428(17) 0.0499(18) 0.059(2) 0.0269(16) 0.0240(15) 0.0182(15)
C7 0.0329(14) 0.0358(15) 0.0356(14) 0.0133(12) 0.0116(12) 0.0144(12)
C8 0.0328(14) 0.0366(15) 0.0325(14) 0.0127(12) 0.0104(11) 0.0185(12)
C9 0.0370(15) 0.0383(16) 0.0460(16) 0.0141(13) 0.0136(13) 0.0196(13)
C10 0.0496(19) 0.066(2) 0.060(2) 0.0241(17) 0.0259(16) 0.0352(17)
C11 0.073(3) 0.086(3) 0.051(2) 0.012(2) 0.0287(19) 0.033(2)
C21 0.0440(16) 0.0349(15) 0.0330(14) 0.0179(12) 0.0090(12) 0.0203(13)
C22 0.0484(18) 0.0482(18) 0.0374(16) 0.0110(14) 0.0080(14) 0.0119(15)
C23 0.053(2) 0.079(3) 0.058(2) 0.024(2) 0.0202(18) 0.0145(19)
C24 0.074(3) 0.081(3) 0.063(2) 0.034(2) 0.039(2) 0.043(2)
C25 0.087(3) 0.0470(19) 0.0477(19) 0.0189(15) 0.0303(18) 0.0362(19)
C26 0.0593(19) 0.0335(15) 0.0424(16) 0.0148(13) 0.0180(15) 0.0208(14)
C31 0.0443(16) 0.0353(15) 0.0392(15) 0.0159(12) 0.0128(13) 0.0243(13)
C32 0.095(3) 0.057(2) 0.0427(18) 0.0228(16) 0.0169(18) 0.049(2)
C33 0.092(3) 0.059(2) 0.060(2) 0.0338(18) 0.024(2) 0.052(2)
C34 0.058(2) 0.0355(17) 0.070(2) 0.0213(16) 0.0191(17) 0.0256(16)
C35 0.058(2) 0.0413(17) 0.0540(19) 0.0089(15) 0.0128(16) 0.0263(16)
C36 0.0493(17) 0.0360(16) 0.0388(16) 0.0110(13) 0.0074(13) 0.0216(14)
C41 0.0395(15) 0.0343(14) 0.0342(14) 0.0162(12) 0.0071(12) 0.0221(13)
F42 0.0600(12) 0.0776(13) 0.0463(11) 0.0226(10) 0.0266(9) 0.0253(11)
C42 0.0502(18) 0.0495(18) 0.0359(16) 0.0184(14) 0.0108(14) 0.0241(15)
F43 0.127(2) 0.0877(16) 0.0390(11) 0.0135(11) 0.0343(12) 0.0462(15)
C43 0.080(3) 0.052(2) 0.0352(17) 0.0173(15) 0.0154(17) 0.0343(19)
F44 0.1164(19) 0.0571(13) 0.0450(12) -0.0019(10) -0.0213(12) 0.0296(13)
C44 0.076(3) 0.0427(18) 0.0330(17) 0.0065(14) -0.0085(16) 0.0270(18)
F45 0.0442(11) 0.0458(11) 0.0921(15) 0.0094(10) -0.0148(10) 0.0156(9)
C45 0.0404(18) 0.0355(16) 0.059(2) 0.0133(15) -0.0090(15) 0.0180(14)
F46 0.0358(9) 0.0490(10) 0.0710(12) 0.0130(9) 0.0166(9) 0.0202(8)
C46 0.0394(16) 0.0375(16) 0.0448(16) 0.0133(13) 0.0055(13) 0.0233(14)
C51 0.0323(14) 0.0313(14) 0.0349(14) 0.0117(11) 0.0050(12) 0.0144(12)
F52 0.0863(14) 0.0695(12) 0.0487(11) 0.0359(9) 0.0302(10) 0.0530(11)
C52 0.0484(17) 0.0388(16) 0.0407(16) 0.0165(13) 0.0114(13) 0.0224(14)
F53 0.0842(14) 0.0697(13) 0.0769(14) 0.0473(11) 0.0236(11) 0.0524(12)
C53 0.0474(17) 0.0380(16) 0.0549(19) 0.0242(14) 0.0089(15) 0.0234(14)
F54 0.0674(13) 0.0550(12) 0.0957(16) 0.0258(11) 0.0210(11) 0.0458(11)
C54 0.0397(16) 0.0371(16) 0.069(2) 0.0171(15) 0.0116(15) 0.0249(14)
F55 0.0869(15) 0.0898(15) 0.0591(12) 0.0183(11) 0.0304(11) 0.0661(13)
C55 0.0445(17) 0.0470(17) 0.0467(18) 0.0095(14) 0.0134(14) 0.0267(15)
F56 0.0655(12) 0.0714(12) 0.0430(10) 0.0283(9) 0.0236(9) 0.0467(10)
C56 0.0363(15) 0.0386(15) 0.0385(15) 0.0141(12) 0.0064(12) 0.0190(13)
B1 0.0334(16) 0.0330(16) 0.0298(15) 0.0126(13) 0.0092(13) 0.0171(13)

loop_
_atom_type_symbol
_atom_type_description
_atom_type_scat_dispersion_real
_atom_type_scat_dispersion_imag
_atom_type_scat_source
C C 0.0033 0.0016 'International Tables Vol C Tables 4.2.6.8 and 6.1.1.4'
H H 0.0000 0.0000 'International Tables Vol C Tables 4.2.6.8 and 6.1.1.4'
B B 0.0013 0.0007 'International Tables Vol C Tables 4.2.6.8 and 6.1.1.4'
O O 0.0106 0.0060 'International Tables Vol C Tables 4.2.6.8 and 6.1.1.4'
F F 0.0171 0.0103 'International Tables Vol C Tables 4.2.6.8 and 6.1.1.4'
P P 0.1023 0.0942 'International Tables Vol C Tables 4.2.6.8 and 6.1.1.4'

loop_
_geom_angle_atom_site_label_1
_geom_angle_atom_site_label_2
_geom_angle_atom_site_label_3
_geom_angle
C31 P1 C21 106.50(13)
C31 P1 C1 107.01(14)
C21 P1 C1 113.37(14)
C31 P1 C3 114.90(12)
C21 P1 C3 111.66(12)
C1 P1 C3 103.49(13)
C7 O1 B1 120.0(2)
C2 C1 P1 103.8(2)
C2 C1 H1A 111.0
P1 C1 H1A 111.0
C2 C1 H1B 111.0
P1 C1 H1B 111.0
H1A C1 H1B 109.0
C9 C2 C5 126.0(3)
C9 C2 C1 118.3(2)
C5 C2 C1 115.6(3)
C8 C3 C4 111.6(2)
C8 C3 P1 107.84(17)
C4 C3 P1 110.67(17)
C8 C3 H3 108.9
C4 C3 H3 108.9
P1 C3 H3 108.9
C3 C4 B1 107.8(2)
C3 C4 H4A 110.1
B1 C4 H4A 110.1
C3 C4 H4B 110.1
B1 C4 H4B 110.1
H4A C4 H4B 108.5
C2 C5 H5A 109.5
C2 C5 H5B 109.5
H5A C5 H5B 109.5
C2 C5 H5C 109.5
H5A C5 H5C 109.5
H5B C5 H5C 109.5
C7 C6 H6A 109.5
C7 C6 H6B 109.5
H6A C6 H6B 109.5
C7 C6 H6C 109.5
H6A C6 H6C 109.5
H6B C6 H6C 109.5
C8 C7 O1 125.5(2)
C8 C7 C6 124.7(2)
O1 C7 C6 109.7(2)
C7 C8 C9 122.0(2)
C7 C8 C3 120.0(2)
C9 C8 C3 117.9(2)
C2 C9 C8 119.0(3)
C2 C9 C10 123.6(3)
C8 C9 C10 117.2(2)
C11 C10 C9 112.1(3)
C11 C10 H10A 109.2
C9 C10 H10A 109.2
C11 C10 H10B 109.2
C9 C10 H10B 109.2
H10A C10 H10B 107.9
C10 C11 H11A 109.5
C10 C11 H11B 109.5
H11A C11 H11B 109.5
C10 C11 H11C 109.5
H11A C11 H11C 109.5
H11B C11 H11C 109.5
C22 C21 C26 119.1(3)
C22 C21 P1 119.5(2)
C26 C21 P1 121.3(2)
C23 C22 C21 120.2(3)
C23 C22 H22 119.9
C21 C22 H22 119.9
C24 C23 C22 120.3(3)
C24 C23 H23 119.8
C22 C23 H23 119.8
C25 C24 C23 120.0(3)
C25 C24 H24 120.0
C23 C24 H24 120.0
C24 C25 C26 120.4(3)
C24 C25 H25 119.8
C26 C25 H25 119.8
C25 C26 C21 120.0(3)
C25 C26 H26 120.0
C21 C26 H26 120.0
C36 C31 C32 118.9(3)
C36 C31 P1 123.7(2)
C32 C31 P1 117.4(2)
C33 C32 C31 120.0(3)
C33 C32 H32 120.0
C31 C32 H32 120.0
C34 C33 C32 120.7(3)
C34 C33 H33 119.7
C32 C33 H33 119.7
C33 C34 C35 119.8(3)
C33 C34 H34 120.1
C35 C34 H34 120.1
C34 C35 C36 120.6(3)
C34 C35 H35 119.7
C36 C35 H35 119.7
C31 C36 C35 120.1(3)
C31 C36 H36 119.9
C35 C36 H36 119.9
C46 C41 C42 113.7(3)
C46 C41 B1 119.0(2)
C42 C41 B1 127.3(2)
F42 C42 C43 115.0(3)
F42 C42 C41 121.5(3)
C43 C42 C41 123.5(3)
F43 C43 C44 118.8(3)
F43 C43 C42 121.3(3)
C44 C43 C42 119.9(3)
F44 C44 C45 119.6(3)
F44 C44 C43 120.9(4)
C45 C44 C43 119.5(3)
F45 C45 C44 120.7(3)
F45 C45 C46 120.2(3)
C44 C45 C46 119.1(3)
F46 C46 C41 119.3(2)
F46 C46 C45 116.3(3)
C41 C46 C45 124.3(3)
C56 C51 C52 113.4(2)
C56 C51 B1 126.9(2)
C52 C51 B1 119.6(2)
F52 C52 C53 115.8(2)
F52 C52 C51 120.0(2)
C53 C52 C51 124.2(3)
F53 C53 C54 120.1(3)
F53 C53 C52 120.3(3)
C54 C53 C52 119.6(3)
F54 C54 C53 120.8(3)
F54 C54 C55 120.0(3)
C53 C54 C55 119.2(3)
F55 C55 C54 119.9(3)
F55 C55 C56 120.9(3)
C54 C55 C56 119.2(3)
F56 C56 C51 120.9(2)
F56 C56 C55 114.6(3)
C51 C56 C55 124.5(3)
O1 B1 C4 108.0(2)
O1 B1 C51 103.5(2)
C4 B1 C51 115.7(2)
O1 B1 C41 111.7(2)
C4 B1 C41 109.4(2)
C51 B1 C41 108.5(2)

loop_
_geom_bond_atom_site_label_1
_geom_bond_atom_site_label_2
_geom_bond_distance
P1 C31 1.791(3)
P1 C21 1.791(3)
P1 C1 1.800(3)
P1 C3 1.833(2)
O1 C7 1.350(3)
O1 B1 1.492(3)
C1 C2 1.517(4)
C1 H1A 0.9800
C1 H1B 0.9800
C2 C9 1.338(4)
C2 C5 1.513(4)
C3 C8 1.531(4)
C3 C4 1.538(3)
C3 H3 0.9900
C4 B1 1.623(4)
C4 H4A 0.9800
C4 H4B 0.9800
C5 H5A 0.9700
C5 H5B 0.9700
C5 H5C 0.9700
C6 C7 1.499(4)
C6 H6A 0.9700
C6 H6B 0.9700
C6 H6C 0.9700
C7 C8 1.342(4)
C8 C9 1.492(4)
C9 C10 1.511(4)
C10 C11 1.509(5)
C10 H10A 0.9800
C10 H10B 0.9800
C11 H11A 0.9700
C11 H11B 0.9700
C11 H11C 0.9700
C21 C22 1.391(4)
C21 C26 1.393(4)
C22 C23 1.379(5)
C22 H22 0.9400
C23 C24 1.378(5)
C23 H23 0.9400
C24 C25 1.373(5)
C24 H24 0.9400
C25 C26 1.382(4)
C25 H25 0.9400
C26 H26 0.9400
C31 C36 1.377(4)
C31 C32 1.399(4)
C32 C33 1.376(4)
C32 H32 0.9400
C33 C34 1.361(5)
C33 H33 0.9400
C34 C35 1.375(4)
C34 H34 0.9400
C35 C36 1.381(4)
C35 H35 0.9400
C36 H36 0.9400
C41 C46 1.378(4)
C41 C42 1.386(4)
C41 B1 1.662(4)
F42 C42 1.347(3)
C42 C43 1.377(4)
F43 C43 1.348(4)
C43 C44 1.362(5)
F44 C44 1.347(4)
C44 C45 1.358(5)
F45 C45 1.356(4)
C45 C46 1.384(4)
F46 C46 1.358(3)
C51 C56 1.375(4)
C51 C52 1.394(4)
C51 B1 1.651(4)
F52 C52 1.346(3)
C52 C53 1.379(4)
F53 C53 1.348(3)
C53 C54 1.369(4)
F54 C54 1.347(3)
C54 C55 1.372(4)
F55 C55 1.344(3)
C55 C56 1.389(4)
F56 C56 1.360(3)

loop_
_geom_torsion_atom_site_label_1
_geom_torsion_atom_site_label_2
_geom_torsion_atom_site_label_3
_geom_torsion_atom_site_label_4
_geom_torsion
C31 P1 C1 C2 60.8(2)
C21 P1 C1 C2 177.95(17)
C3 P1 C1 C2 -60.9(2)
P1 C1 C2 C9 57.3(3)
P1 C1 C2 C5 -118.4(3)
C31 P1 C3 C8 -98.94(19)
C21 P1 C3 C8 139.65(18)
C1 P1 C3 C8 17.4(2)
C31 P1 C3 C4 138.75(18)
C21 P1 C3 C4 17.3(2)
C1 P1 C3 C4 -105.0(2)
C8 C3 C4 B1 50.0(3)
P1 C3 C4 B1 170.05(17)
B1 O1 C7 C8 -5.0(4)
B1 O1 C7 C6 176.5(2)
O1 C7 C8 C9 176.7(2)
C6 C7 C8 C9 -5.1(4)
O1 C7 C8 C3 -4.2(4)
C6 C7 C8 C3 174.0(3)
C4 C3 C8 C7 -21.1(3)
P1 C3 C8 C7 -142.8(2)
C4 C3 C8 C9 158.1(2)
P1 C3 C8 C9 36.3(3)
C5 C2 C9 C8 173.7(3)
C1 C2 C9 C8 -1.5(4)
C5 C2 C9 C10 -0.3(5)
C1 C2 C9 C10 -175.5(3)
C7 C8 C9 C2 125.3(3)
C3 C8 C9 C2 -53.8(4)
C7 C8 C9 C10 -60.3(4)
C3 C8 C9 C10 120.5(3)
C2 C9 C10 C11 94.2(4)
C8 C9 C10 C11 -79.9(4)
C31 P1 C21 C22 -44.3(3)
C1 P1 C21 C22 -161.7(2)
C3 P1 C21 C22 81.8(2)
C31 P1 C21 C26 139.9(2)
C1 P1 C21 C26 22.5(3)
C3 P1 C21 C26 -93.9(2)
C26 C21 C22 C23 1.8(4)
P1 C21 C22 C23 -174.0(3)
C21 C22 C23 C24 -1.5(5)
C22 C23 C24 C25 -0.7(6)
C23 C24 C25 C26 2.4(5)
C24 C25 C26 C21 -2.0(5)
C22 C21 C26 C25 -0.1(4)
P1 C21 C26 C25 175.7(2)
C21 P1 C31 C36 126.1(3)
C1 P1 C31 C36 -112.3(3)
C3 P1 C31 C36 1.9(3)
C21 P1 C31 C32 -57.0(3)
C1 P1 C31 C32 64.6(3)
C3 P1 C31 C32 178.8(2)
C36 C31 C32 C33 0.2(5)
P1 C31 C32 C33 -176.8(3)
C31 C32 C33 C34 -0.2(6)
C32 C33 C34 C35 0.2(6)
C33 C34 C35 C36 -0.3(5)
C32 C31 C36 C35 -0.3(5)
P1 C31 C36 C35 176.5(2)
C34 C35 C36 C31 0.4(5)
C46 C41 C42 F42 179.5(2)
B1 C41 C42 F42 1.0(4)
C46 C41 C42 C43 -0.3(4)
B1 C41 C42 C43 -178.9(3)
F42 C42 C43 F43 0.9(4)
C41 C42 C43 F43 -179.3(3)
F42 C42 C43 C44 -178.7(3)
C41 C42 C43 C44 1.1(5)
F43 C43 C44 F44 -0.1(5)
C42 C43 C44 F44 179.6(3)
F43 C43 C44 C45 -179.9(3)
C42 C43 C44 C45 -0.3(5)
F44 C44 C45 F45 -0.9(4)
C43 C44 C45 F45 178.9(3)
F44 C44 C45 C46 178.9(3)
C43 C44 C45 C46 -1.3(4)
C42 C41 C46 F46 179.1(2)
B1 C41 C46 F46 -2.2(3)
C42 C41 C46 C45 -1.4(4)
B1 C41 C46 C45 177.3(2)
F45 C45 C46 F46 1.5(4)
C44 C45 C46 F46 -178.2(2)
F45 C45 C46 C41 -178.0(2)
C44 C45 C46 C41 2.2(4)
C56 C51 C52 F52 178.6(3)
B1 C51 C52 F52 2.7(4)
C56 C51 C52 C53 0.3(4)
B1 C51 C52 C53 -175.6(3)
F52 C52 C53 F53 0.4(4)
C51 C52 C53 F53 178.7(3)
F52 C52 C53 C54 -177.2(3)
C51 C52 C53 C54 1.1(5)
F53 C53 C54 F54 -0.8(5)
C52 C53 C54 F54 176.8(3)
F53 C53 C54 C55 -179.0(3)
C52 C53 C54 C55 -1.4(5)
F54 C54 C55 F55 1.9(5)
C53 C54 C55 F55 -179.9(3)
F54 C54 C55 C56 -178.0(3)
C53 C54 C55 C56 0.3(5)
C52 C51 C56 F56 179.1(2)
B1 C51 C56 F56 -5.3(4)
C52 C51 C56 C55 -1.6(4)
B1 C51 C56 C55 174.0(3)
F55 C55 C56 F56 0.8(4)
C54 C55 C56 F56 -179.3(3)
F55 C55 C56 C51 -178.5(3)
C54 C55 C56 C51 1.3(5)
C7 O1 B1 C4 35.9(3)
C7 O1 B1 C51 159.0(2)
C7 O1 B1 C41 -84.5(3)
C3 C4 B1 O1 -57.1(3)
C3 C4 B1 C51 -172.5(2)
C3 C4 B1 C41 64.7(3)
C56 C51 B1 O1 -109.5(3)
C52 C51 B1 O1 65.8(3)
C56 C51 B1 C4 8.5(4)
C52 C51 B1 C4 -176.2(2)
C56 C51 B1 C41 131.8(3)
C52 C51 B1 C41 -52.9(3)
C46 C41 B1 O1 -169.0(2)
C42 C41 B1 O1 9.5(4)
C46 C41 B1 C4 71.4(3)
C42 C41 B1 C4 -110.1(3)
C46 C41 B1 C51 -55.6(3)
C42 C41 B1 C51 122.9(3)
